data_4114746
loop_
_publ_author_name
'Hong-Chang Liang'
'Christiana Xin Zhang'
'Mark J. Henson'
'Roger D. Sommer'
'Karen R. Hatwell'
'Susan Kaderli'
'Andreas D. Zuberb\"uhler'
'Arnold L. Rheingold'
'Edward I. Solomon'
'Kenneth D. Karlin'

_publ_section_title
;
 Contrasting Copper-Dioxygen Chemistry Arising from Alike Tridentate
 Alkyltriamine Copper(I) Complexes
;
_journal_name_full 'Journal of the American Chemical Society'
_journal_page_first 4170
_journal_page_last 4171
_journal_paper_doi 10.1021/ja0125265
_journal_volume 124
_journal_year 2002
_chemical_formula_sum 'C34 H25 B Cu F20 N3'
_chemical_formula_weight 929.92
_chemical_name_systematic
; 
 ? 
;
_space_group_IT_number 61
_symmetry_cell_setting orthorhombic
_symmetry_space_group_name_Hall '-P 2ac 2ab'
_symmetry_space_group_name_H-M 'P b c a'
_atom_sites_solution_hydrogens geom
_atom_sites_solution_primary direct
_atom_sites_solution_secondary difmap
_audit_creation_method SHELXL-97
_cell_angle_alpha 90.00
_cell_angle_beta 90.00
_cell_angle_gamma 90.00
_cell_formula_units_Z 16
_cell_length_a 18.1702(10)
_cell_length_b 23.3832(13)
_cell_length_c 33.8378(18)
_cell_measurement_reflns_used 6279
_cell_measurement_temperature 173(2)
_cell_measurement_theta_max 28.161
_cell_measurement_theta_min 2.396
_cell_volume 14376.9(14)
_computing_cell_refinement 'Bruker SMART'
_computing_data_collection 'Bruker SMART'
_computing_data_reduction 'Bruker SHELXTL'
_computing_molecular_graphics 'Bruker SHELXTL'
_computing_publication_material 'Bruker SHELXTL'
_computing_structure_refinement 'SHELXL-97 (Sheldrick, 1997)'
_computing_structure_solution 'SHELXS-97 (Sheldrick, 1990)'
_diffrn_ambient_temperature 173(2)
_diffrn_measured_fraction_theta_full 0.992
_diffrn_measured_fraction_theta_max 0.992
_diffrn_measurement_device_type 'CCD area detector'
_diffrn_measurement_method 'phi and omega scans'
_diffrn_radiation_monochromator graphite
_diffrn_radiation_source 'fine-focus sealed tube'
_diffrn_radiation_type MoK\a
_diffrn_radiation_wavelength 0.71073
_diffrn_reflns_av_R_equivalents 0.0904
_diffrn_reflns_av_sigmaI/netI 0.0660
_diffrn_reflns_limit_h_max 23
_diffrn_reflns_limit_h_min -23
_diffrn_reflns_limit_k_max 30
_diffrn_reflns_limit_k_min -21
_diffrn_reflns_limit_l_max 41
_diffrn_reflns_limit_l_min -43
_diffrn_reflns_number 66337
_diffrn_reflns_theta_full 27.50
_diffrn_reflns_theta_max 27.50
_diffrn_reflns_theta_min 1.54
_exptl_absorpt_coefficient_mu 0.744
_exptl_absorpt_correction_T_max 0.8655
_exptl_absorpt_correction_T_min 0.8077
_exptl_absorpt_correction_type 'empirical from SADABS'
_exptl_crystal_colour colorless
_exptl_crystal_density_diffrn 1.718
_exptl_crystal_description block
_exptl_crystal_F_000 7424
_exptl_crystal_size_max 0.30
_exptl_crystal_size_mid 0.20
_exptl_crystal_size_min 0.20
_refine_diff_density_max 0.946
_refine_diff_density_min -0.822
_refine_diff_density_rms 0.093
_refine_ls_extinction_method none
_refine_ls_goodness_of_fit_ref 1.155
_refine_ls_hydrogen_treatment mixed
_refine_ls_matrix_type full
_refine_ls_number_parameters 1071
_refine_ls_number_reflns 16390
_refine_ls_number_restraints 0
_refine_ls_restrained_S_all 1.155
_refine_ls_R_factor_all 0.1307
_refine_ls_R_factor_gt 0.0808
_refine_ls_shift/su_max 0.008
_refine_ls_shift/su_mean 0.001
_refine_ls_structure_factor_coef Fsqd
_refine_ls_weighting_details 'calc w=1/[\s^2^(Fo^2^)+(0.0624P)^2^+34.7636P] where P=(Fo^2^+2Fc^2^)/3'
_refine_ls_weighting_scheme calc
_refine_ls_wR_factor_gt 0.1646
_refine_ls_wR_factor_ref 0.1898
_reflns_number_gt 10576
_reflns_number_total 16390
_reflns_threshold_expression >2sigma(I)
_cod_data_source_file ja0125265_2.cif
_cod_data_source_block kdk26
_cod_database_code 4114746

loop_
_symmetry_equiv_pos_as_xyz
'x, y, z'
'-x+1/2, -y, z+1/2'
'-x, y+1/2, -z+1/2'
'x+1/2, -y+1/2, -z'
'-x, -y, -z'
'x-1/2, y, -z-1/2'
'x, -y-1/2, z-1/2'
'-x-1/2, y-1/2, z'

loop_
_atom_site_label
_atom_site_type_symbol
_atom_site_fract_x
_atom_site_fract_y
_atom_site_fract_z
_atom_site_U_iso_or_equiv
_atom_site_adp_type
_atom_site_occupancy
_atom_site_symmetry_multiplicity
_atom_site_calc_flag
_atom_site_refinement_flags
Cu1 Cu 0.98223(3) 0.47535(3) 0.229837(18) 0.02700(15) Uani 1 1 d .
Cu2 Cu 0.02456(3) 0.25687(3) 0.020069(18) 0.02823(16) Uani 1 1 d .
B1 B 0.7303(3) 0.2180(2) 0.19847(15) 0.0179(10) Uani 1 1 d .
B2 B 0.2633(3) 0.4945(2) 0.05539(15) 0.0195(11) Uani 1 1 d .
N1 N 1.0571(2) 0.47454(17) 0.27221(12) 0.0257(9) Uani 1 1 d .
N2 N 0.8850(2) 0.4496(2) 0.25893(14) 0.0327(10) Uani 1 1 d .
H2C H 0.885(3) 0.414(2) 0.2598(14) 0.014(13) Uiso 1 1 d .
N3 N 0.9531(3) 0.4801(2) 0.17418(13) 0.0363(11) Uani 1 1 d .
N4 N -0.0527(2) 0.26248(18) -0.02067(13) 0.0287(9) Uani 1 1 d .
N5 N 0.1172(3) 0.2267(2) -0.01105(14) 0.0371(11) Uani 1 1 d .
H5C H 0.112(4) 0.188(3) -0.013(2) 0.06(2) Uiso 1 1 d .
N6 N 0.0588(3) 0.2567(2) 0.07518(13) 0.0338(10) Uani 1 1 d .
C1 C 1.0245(3) 0.4853(2) 0.31215(15) 0.0294(11) Uani 1 1 d .
H1A H 1.0127 0.5265 0.3142 0.035 Uiso 1 1 calc R
H1B H 1.0624 0.4767 0.3323 0.035 Uiso 1 1 calc R
C2 C 0.9560(3) 0.4517(3) 0.32212(16) 0.0353(13) Uani 1 1 d .
H2A H 0.9472 0.4548 0.3509 0.042 Uiso 1 1 calc R
H2B H 0.9654 0.4109 0.3162 0.042 Uiso 1 1 calc R
C3 C 0.8857(3) 0.4698(3) 0.30047(17) 0.0370(13) Uani 1 1 d .
H3A H 0.8424 0.4541 0.3145 0.044 Uiso 1 1 calc R
H3B H 0.8818 0.5120 0.3008 0.044 Uiso 1 1 calc R
C4 C 0.8183(3) 0.4674(3) 0.23744(18) 0.0429(15) Uani 1 1 d .
H4A H 0.8119 0.5092 0.2404 0.051 Uiso 1 1 calc R
H4B H 0.7750 0.4484 0.2494 0.051 Uiso 1 1 calc R
C5 C 0.8215(3) 0.4528(3) 0.19388(19) 0.0438(15) Uani 1 1 d .
H5A H 0.7711 0.4554 0.1829 0.053 Uiso 1 1 calc R
H5B H 0.8379 0.4126 0.1911 0.053 Uiso 1 1 calc R
C6 C 0.8723(3) 0.4907(3) 0.16919(18) 0.0414(15) Uani 1 1 d .
H6A H 0.8597 0.4853 0.1410 0.050 Uiso 1 1 calc R
H6B H 0.8621 0.5311 0.1759 0.050 Uiso 1 1 calc R
C7 C 1.1160(3) 0.5173(2) 0.26580(17) 0.0355(13) Uani 1 1 d .
H7A H 1.1517 0.5151 0.2875 0.053 Uiso 1 1 calc R
H7B H 1.0945 0.5557 0.2650 0.053 Uiso 1 1 calc R
H7C H 1.1410 0.5094 0.2407 0.053 Uiso 1 1 calc R
C8 C 1.0917(3) 0.4173(2) 0.27140(16) 0.0317(12) Uani 1 1 d .
H8A H 1.1294 0.4150 0.2921 0.047 Uiso 1 1 calc R
H8B H 1.1145 0.4110 0.2455 0.047 Uiso 1 1 calc R
H8C H 1.0541 0.3880 0.2761 0.047 Uiso 1 1 calc R
C9 C 0.9928(4) 0.5277(3) 0.15395(17) 0.0525(17) Uani 1 1 d .
H9A H 0.9775 0.5293 0.1262 0.079 Uiso 1 1 calc R
H9B H 1.0459 0.5209 0.1554 0.079 Uiso 1 1 calc R
H9C H 0.9809 0.5640 0.1669 0.079 Uiso 1 1 calc R
C10 C 0.9731(4) 0.4256(3) 0.1545(2) 0.059(2) Uani 1 1 d .
H10A H 0.9589 0.4273 0.1266 0.089 Uiso 1 1 calc R
H10B H 0.9473 0.3939 0.1674 0.089 Uiso 1 1 calc R
H10C H 1.0263 0.4197 0.1565 0.089 Uiso 1 1 calc R
C11 C 0.7997(2) 0.22022(19) 0.23010(13) 0.0199(9) Uani 1 1 d .
C12 C 0.8151(3) 0.1721(2) 0.25273(14) 0.0225(10) Uani 1 1 d .
C13 C 0.8695(3) 0.1693(2) 0.28099(14) 0.0271(11) Uani 1 1 d .
C14 C 0.9108(3) 0.2172(2) 0.28937(15) 0.0285(11) Uani 1 1 d .
C15 C 0.8964(3) 0.2664(2) 0.26894(15) 0.0265(11) Uani 1 1 d .
C16 C 0.8425(3) 0.2671(2) 0.24022(14) 0.0247(10) Uani 1 1 d .
C17 C 0.6585(2) 0.21271(19) 0.22829(13) 0.0192(9) Uani 1 1 d .
C18 C 0.6160(3) 0.1651(2) 0.23529(14) 0.0228(10) Uani 1 1 d .
C19 C 0.5580(3) 0.1627(2) 0.26162(14) 0.0257(11) Uani 1 1 d .
C20 C 0.5402(2) 0.2106(2) 0.28308(13) 0.0245(11) Uani 1 1 d .
C21 C 0.5809(3) 0.2594(2) 0.27815(14) 0.0247(10) Uani 1 1 d .
C22 C 0.6391(2) 0.2592(2) 0.25198(13) 0.0200(9) Uani 1 1 d .
C23 C 0.7358(3) 0.1646(2) 0.16607(13) 0.0219(10) Uani 1 1 d .
C24 C 0.6762(3) 0.1543(2) 0.14116(14) 0.0226(10) Uani 1 1 d .
C25 C 0.6747(3) 0.1146(2) 0.11144(14) 0.0286(11) Uani 1 1 d .
C26 C 0.7355(3) 0.0796(2) 0.10608(14) 0.0302(12) Uani 1 1 d .
C27 C 0.7960(3) 0.0874(2) 0.12963(14) 0.0291(11) Uani 1 1 d .
C28 C 0.7956(3) 0.1297(2) 0.15840(13) 0.0242(10) Uani 1 1 d .
C29 C 0.7256(3) 0.2743(2) 0.16850(13) 0.0220(10) Uani 1 1 d .
C30 C 0.7860(3) 0.2880(2) 0.14510(15) 0.0288(11) Uani 1 1 d .
C31 C 0.7872(3) 0.3308(3) 0.11703(17) 0.0396(14) Uani 1 1 d .
C32 C 0.7256(4) 0.3632(3) 0.11112(16) 0.0403(14) Uani 1 1 d .
C33 C 0.6633(3) 0.3518(2) 0.13222(15) 0.0316(12) Uani 1 1 d .
C34 C 0.6645(3) 0.3077(2) 0.16014(13) 0.0239(10) Uani 1 1 d .
C35 C -0.0207(3) 0.2720(2) -0.06116(16) 0.0351(12) Uani 1 1 d .
H35A H -0.0605 0.2670 -0.0808 0.042 Uiso 1 1 calc R
H35B H -0.0037 0.3121 -0.0629 0.042 Uiso 1 1 calc R
C36 C 0.0420(3) 0.2337(3) -0.07251(16) 0.0419(14) Uani 1 1 d .
H36A H 0.0491 0.2364 -0.1015 0.050 Uiso 1 1 calc R
H36B H 0.0280 0.1938 -0.0664 0.050 Uiso 1 1 calc R
C37 C 0.1149(3) 0.2465(3) -0.05244(16) 0.0396(14) Uani 1 1 d .
H37A H 0.1550 0.2278 -0.0674 0.048 Uiso 1 1 calc R
H37B H 0.1238 0.2883 -0.0531 0.048 Uiso 1 1 calc R
C38 C 0.1865(3) 0.2414(3) 0.00892(18) 0.0446(15) Uani 1 1 d .
H38A H 0.1952 0.2830 0.0063 0.054 Uiso 1 1 calc R
H38B H 0.2276 0.2213 -0.0044 0.054 Uiso 1 1 calc R
C39 C 0.1863(3) 0.2256(3) 0.05238(18) 0.0452(15) Uani 1 1 d .
H39A H 0.1691 0.1856 0.0548 0.054 Uiso 1 1 calc R
H39B H 0.2378 0.2268 0.0620 0.054 Uiso 1 1 calc R
C40 C 0.1400(4) 0.2625(3) 0.07928(19) 0.0461(15) Uani 1 1 d .
H40A H 0.1533 0.2535 0.1070 0.055 Uiso 1 1 calc R
H40B H 0.1531 0.3030 0.0745 0.055 Uiso 1 1 calc R
C41 C -0.1041(3) 0.3096(2) -0.01315(18) 0.0376(13) Uani 1 1 d .
H41A H -0.1413 0.3106 -0.0341 0.056 Uiso 1 1 calc R
H41B H -0.0771 0.3458 -0.0128 0.056 Uiso 1 1 calc R
H41C H -0.1281 0.3037 0.0125 0.056 Uiso 1 1 calc R
C42 C -0.0956(3) 0.2086(2) -0.0194(2) 0.0437(15) Uani 1 1 d .
H42A H -0.1347 0.2100 -0.0393 0.066 Uiso 1 1 calc R
H42B H -0.1175 0.2041 0.0069 0.066 Uiso 1 1 calc R
H42C H -0.0630 0.1762 -0.0249 0.066 Uiso 1 1 calc R
C43 C 0.0265(4) 0.3048(3) 0.09795(19) 0.0598(19) Uani 1 1 d .
H43A H 0.0445 0.3036 0.1252 0.090 Uiso 1 1 calc R
H43B H -0.0273 0.3015 0.0979 0.090 Uiso 1 1 calc R
H43C H 0.0408 0.3412 0.0858 0.090 Uiso 1 1 calc R
C44 C 0.0337(4) 0.2029(3) 0.09319(19) 0.0525(17) Uani 1 1 d .
H44A H 0.0499 0.2014 0.1208 0.079 Uiso 1 1 calc R
H44B H 0.0545 0.1705 0.0787 0.079 Uiso 1 1 calc R
H44C H -0.0202 0.2011 0.0921 0.079 Uiso 1 1 calc R
C45 C 0.1890(3) 0.4896(2) 0.02763(14) 0.0241(10) Uani 1 1 d .
C46 C 0.1458(3) 0.4415(2) 0.02236(15) 0.0268(11) Uani 1 1 d .
C47 C 0.0875(3) 0.4373(2) -0.00366(15) 0.0300(12) Uani 1 1 d .
C48 C 0.0701(3) 0.4830(3) -0.02722(14) 0.0302(12) Uani 1 1 d .
C49 C 0.1122(3) 0.5317(2) -0.02429(14) 0.0307(12) Uani 1 1 d .
C50 C 0.1694(3) 0.5337(2) 0.00209(13) 0.0228(10) Uani 1 1 d .
C51 C 0.2629(3) 0.5517(2) 0.08488(13) 0.0212(10) Uani 1 1 d .
C52 C 0.2049(3) 0.5880(2) 0.09307(14) 0.0241(10) Uani 1 1 d .
C53 C 0.2097(3) 0.6333(2) 0.11990(14) 0.0298(12) Uani 1 1 d .
C54 C 0.2733(3) 0.6414(2) 0.14111(14) 0.0323(12) Uani 1 1 d .
C55 C 0.3311(3) 0.6054(2) 0.13539(15) 0.0306(12) Uani 1 1 d .
C56 C 0.3251(3) 0.5616(2) 0.10759(14) 0.0235(10) Uani 1 1 d .
C57 C 0.3291(2) 0.4957(2) 0.02172(13) 0.0204(9) Uani 1 1 d .
C58 C 0.3713(3) 0.5427(2) 0.01028(14) 0.0255(11) Uani 1 1 d .
C59 C 0.4204(3) 0.5417(2) -0.02107(16) 0.0315(12) Uani 1 1 d .
C60 C 0.4309(3) 0.4926(3) -0.04212(15) 0.0332(12) Uani 1 1 d .
C61 C 0.3913(3) 0.4449(2) -0.03211(15) 0.0306(12) Uani 1 1 d .
C62 C 0.3420(3) 0.4480(2) -0.00133(15) 0.0265(11) Uani 1 1 d .
C63 C 0.2711(3) 0.4417(2) 0.08772(14) 0.0225(10) Uani 1 1 d .
C64 C 0.3316(3) 0.4057(2) 0.09355(14) 0.0261(11) Uani 1 1 d .
C65 C 0.3336(3) 0.3632(2) 0.12229(15) 0.0316(12) Uani 1 1 d .
C66 C 0.2760(3) 0.3562(2) 0.14719(16) 0.0373(13) Uani 1 1 d .
C67 C 0.2158(3) 0.3917(3) 0.14404(16) 0.0358(13) Uani 1 1 d .
C68 C 0.2151(3) 0.4324(2) 0.11457(14) 0.0265(11) Uani 1 1 d .
F1 F 0.77597(15) 0.12367(11) 0.24726(8) 0.0287(6) Uani 1 1 d .
F2 F 0.88171(17) 0.12022(13) 0.30107(9) 0.0353(7) Uani 1 1 d .
F3 F 0.96349(17) 0.21581(15) 0.31742(9) 0.0409(8) Uani 1 1 d .
F4 F 0.93528(17) 0.31452(14) 0.27648(10) 0.0409(8) Uani 1 1 d .
F5 F 0.83253(17) 0.31849(12) 0.22225(9) 0.0343(7) Uani 1 1 d .
F6 F 0.62874(16) 0.11517(12) 0.21587(9) 0.0320(7) Uani 1 1 d .
F7 F 0.51927(17) 0.11428(14) 0.26652(9) 0.0406(8) Uani 1 1 d .
F8 F 0.48374(17) 0.20983(15) 0.30872(9) 0.0414(8) Uani 1 1 d .
F9 F 0.56340(17) 0.30703(14) 0.29841(9) 0.0376(7) Uani 1 1 d .
F10 F 0.67800(15) 0.30856(11) 0.24897(8) 0.0256(6) Uani 1 1 d .
F11 F 0.61403(15) 0.18573(13) 0.14554(8) 0.0311(7) Uani 1 1 d .
F12 F 0.61471(17) 0.10761(14) 0.08869(9) 0.0391(8) Uani 1 1 d .
F13 F 0.73444(19) 0.03877(15) 0.07801(9) 0.0450(9) Uani 1 1 d .
F14 F 0.85474(18) 0.05373(14) 0.12487(9) 0.0427(8) Uani 1 1 d .
F15 F 0.85921(15) 0.13539(13) 0.17843(9) 0.0327(7) Uani 1 1 d .
F16 F 0.84921(16) 0.25782(14) 0.14928(9) 0.0382(8) Uani 1 1 d .
F17 F 0.8486(2) 0.34078(18) 0.09582(12) 0.0631(12) Uani 1 1 d .
F18 F 0.7255(2) 0.40549(17) 0.08401(11) 0.0627(11) Uani 1 1 d .
F19 F 0.60106(19) 0.38162(14) 0.12610(9) 0.0445(8) Uani 1 1 d .
F20 F 0.59911(15) 0.29826(12) 0.17818(8) 0.0282(6) Uani 1 1 d .
F21 F 0.15822(17) 0.39299(13) 0.04357(9) 0.0388(8) Uani 1 1 d .
F22 F 0.04799(18) 0.38859(14) -0.00634(10) 0.0452(9) Uani 1 1 d .
F23 F 0.01364(17) 0.48026(16) -0.05282(9) 0.0426(8) Uani 1 1 d .
F24 F 0.09608(18) 0.57677(14) -0.04761(9) 0.0423(8) Uani 1 1 d .
F25 F 0.20954(16) 0.58286(11) 0.00265(8) 0.0285(6) Uani 1 1 d .
F26 F 0.13920(15) 0.58218(13) 0.07555(8) 0.0324(7) Uani 1 1 d .
F27 F 0.15292(19) 0.66915(14) 0.12468(9) 0.0453(9) Uani 1 1 d .
F28 F 0.2784(2) 0.68468(15) 0.16718(9) 0.0481(9) Uani 1 1 d .
F29 F 0.39399(18) 0.61161(14) 0.15655(9) 0.0411(8) Uani 1 1 d .
F30 F 0.38580(15) 0.52923(13) 0.10292(9) 0.0323(7) Uani 1 1 d .
F31 F 0.36472(17) 0.59363(12) 0.02883(9) 0.0356(7) Uani 1 1 d .
F32 F 0.45725(18) 0.59011(15) -0.03047(10) 0.0476(9) Uani 1 1 d .
F33 F 0.47822(18) 0.49149(17) -0.07277(10) 0.0497(9) Uani 1 1 d .
F34 F 0.40076(19) 0.39574(14) -0.05226(9) 0.0440(8) Uani 1 1 d .
F35 F 0.30265(17) 0.39943(12) 0.00578(9) 0.0333(7) Uani 1 1 d .
F36 F 0.39295(15) 0.41111(13) 0.07176(8) 0.0314(7) Uani 1 1 d .
F37 F 0.39414(19) 0.33030(15) 0.12583(10) 0.0460(9) Uani 1 1 d .
F38 F 0.2777(2) 0.31527(17) 0.17559(11) 0.0621(11) Uani 1 1 d .
F39 F 0.15855(19) 0.38598(17) 0.16906(10) 0.0558(10) Uani 1 1 d .
F40 F 0.15339(16) 0.46516(14) 0.11275(9) 0.0392(8) Uani 1 1 d .

loop_
_atom_site_aniso_label
_atom_site_aniso_U_11
_atom_site_aniso_U_22
_atom_site_aniso_U_33
_atom_site_aniso_U_23
_atom_site_aniso_U_13
_atom_site_aniso_U_12
Cu1 0.0265(3) 0.0306(3) 0.0240(3) -0.0010(3) -0.0036(3) 0.0048(3)
Cu2 0.0295(3) 0.0320(3) 0.0232(3) 0.0015(3) -0.0011(3) 0.0042(3)
B1 0.024(3) 0.011(2) 0.018(2) 0.0006(19) 0.000(2) 0.001(2)
B2 0.024(3) 0.015(2) 0.019(2) 0.001(2) 0.007(2) -0.001(2)
N1 0.030(2) 0.021(2) 0.027(2) 0.0023(18) -0.0016(18) 0.0003(18)
N2 0.029(2) 0.026(3) 0.043(3) 0.000(2) -0.0020(19) -0.001(2)
N3 0.043(3) 0.035(3) 0.031(2) -0.008(2) -0.008(2) 0.010(2)
N4 0.029(2) 0.025(2) 0.032(2) 0.0019(19) -0.0028(18) 0.0004(18)
N5 0.037(3) 0.040(3) 0.035(3) 0.003(2) -0.001(2) 0.009(2)
N6 0.039(3) 0.038(3) 0.024(2) -0.002(2) 0.0009(19) 0.008(2)
C1 0.036(3) 0.024(3) 0.028(3) -0.003(2) 0.001(2) 0.002(2)
C2 0.040(3) 0.038(3) 0.028(3) 0.000(2) 0.006(2) -0.006(3)
C3 0.032(3) 0.040(3) 0.039(3) -0.001(3) 0.009(2) -0.001(3)
C4 0.026(3) 0.046(4) 0.057(4) 0.007(3) -0.004(3) -0.004(3)
C5 0.039(3) 0.035(3) 0.057(4) -0.005(3) -0.019(3) 0.002(3)
C6 0.052(4) 0.032(3) 0.041(3) -0.009(3) -0.019(3) 0.011(3)
C7 0.028(3) 0.030(3) 0.049(3) 0.008(3) -0.006(2) -0.004(2)
C8 0.040(3) 0.020(2) 0.035(3) -0.002(2) -0.006(2) 0.004(2)
C9 0.070(5) 0.060(4) 0.027(3) 0.006(3) 0.000(3) 0.007(4)
C10 0.069(5) 0.058(4) 0.050(4) -0.027(3) -0.016(3) 0.032(4)
C11 0.020(2) 0.019(2) 0.021(2) -0.0031(19) 0.0031(18) 0.0024(18)
C12 0.025(2) 0.018(2) 0.024(2) -0.0035(19) 0.0024(19) -0.0020(19)
C13 0.029(3) 0.030(3) 0.022(2) -0.003(2) 0.000(2) 0.008(2)
C14 0.020(2) 0.042(3) 0.024(2) -0.010(2) -0.0004(19) 0.003(2)
C15 0.020(2) 0.029(3) 0.031(3) -0.009(2) 0.000(2) -0.007(2)
C16 0.023(2) 0.025(3) 0.026(3) -0.003(2) -0.0016(19) 0.000(2)
C17 0.020(2) 0.019(2) 0.018(2) 0.0017(18) -0.0045(18) -0.0038(18)
C18 0.025(2) 0.020(2) 0.023(2) 0.0033(19) -0.0041(19) -0.0024(19)
C19 0.025(2) 0.023(3) 0.029(3) 0.008(2) -0.008(2) -0.007(2)
C20 0.017(2) 0.042(3) 0.014(2) 0.004(2) -0.0022(17) -0.004(2)
C21 0.027(2) 0.030(3) 0.018(2) -0.003(2) 0.0002(18) 0.003(2)
C22 0.021(2) 0.021(2) 0.018(2) 0.0002(19) -0.0053(17) -0.0003(19)
C23 0.029(3) 0.019(2) 0.018(2) 0.0018(18) 0.0033(19) -0.003(2)
C24 0.024(2) 0.020(2) 0.024(2) 0.0006(19) -0.0020(19) -0.0023(19)
C25 0.033(3) 0.030(3) 0.023(2) 0.001(2) -0.004(2) -0.003(2)
C26 0.046(3) 0.024(3) 0.021(2) -0.006(2) 0.006(2) -0.003(2)
C27 0.038(3) 0.026(3) 0.023(2) -0.001(2) 0.005(2) 0.009(2)
C28 0.029(3) 0.026(3) 0.017(2) -0.0019(19) -0.0008(19) -0.001(2)
C29 0.029(2) 0.017(2) 0.021(2) -0.0018(18) -0.0015(19) -0.0035(19)
C30 0.028(3) 0.027(3) 0.031(3) 0.000(2) 0.002(2) -0.002(2)
C31 0.036(3) 0.050(4) 0.033(3) 0.008(3) 0.007(2) -0.009(3)
C32 0.063(4) 0.034(3) 0.024(3) 0.008(2) -0.001(3) -0.008(3)
C33 0.046(3) 0.023(3) 0.026(3) -0.003(2) -0.010(2) 0.005(2)
C34 0.034(3) 0.021(2) 0.017(2) -0.0033(19) 0.0007(19) -0.005(2)
C35 0.042(3) 0.030(3) 0.034(3) 0.001(2) -0.005(2) 0.003(3)
C36 0.052(4) 0.055(4) 0.019(3) -0.003(3) 0.006(2) 0.007(3)
C37 0.040(3) 0.046(4) 0.033(3) -0.002(3) 0.012(2) 0.008(3)
C38 0.033(3) 0.057(4) 0.044(4) -0.001(3) 0.003(3) 0.009(3)
C39 0.037(3) 0.054(4) 0.045(4) 0.003(3) -0.009(3) 0.008(3)
C40 0.059(4) 0.036(3) 0.043(4) -0.002(3) -0.015(3) 0.000(3)
C41 0.026(3) 0.034(3) 0.052(4) -0.006(3) -0.008(2) 0.003(2)
C42 0.043(3) 0.027(3) 0.061(4) 0.001(3) -0.011(3) -0.004(3)
C43 0.077(5) 0.061(5) 0.042(4) -0.012(3) 0.000(3) 0.024(4)
C44 0.061(4) 0.055(4) 0.042(4) 0.012(3) 0.001(3) -0.005(3)
C45 0.023(2) 0.025(2) 0.025(2) -0.002(2) 0.0070(19) -0.005(2)
C46 0.029(3) 0.020(2) 0.031(3) -0.001(2) 0.005(2) 0.000(2)
C47 0.026(3) 0.037(3) 0.027(3) -0.011(2) 0.007(2) -0.005(2)
C48 0.023(2) 0.052(3) 0.016(2) -0.010(2) 0.0009(18) 0.000(2)
C49 0.033(3) 0.042(3) 0.017(2) 0.000(2) 0.005(2) 0.011(2)
C50 0.028(2) 0.022(2) 0.019(2) -0.0013(19) 0.0054(19) 0.000(2)
C51 0.025(2) 0.018(2) 0.020(2) 0.0022(18) 0.0076(18) 0.0015(19)
C52 0.027(3) 0.024(2) 0.021(2) 0.006(2) 0.0047(19) 0.002(2)
C53 0.042(3) 0.028(3) 0.019(2) 0.003(2) 0.010(2) 0.013(2)
C54 0.053(3) 0.024(3) 0.019(2) -0.002(2) 0.001(2) -0.003(3)
C55 0.037(3) 0.030(3) 0.025(3) 0.001(2) -0.001(2) -0.007(2)
C56 0.027(3) 0.021(2) 0.023(2) 0.000(2) 0.0037(19) 0.002(2)
C57 0.018(2) 0.021(2) 0.023(2) 0.0028(19) -0.0001(18) 0.0012(18)
C58 0.025(2) 0.027(3) 0.025(2) 0.002(2) 0.0021(19) 0.001(2)
C59 0.026(3) 0.034(3) 0.034(3) 0.003(2) 0.005(2) -0.009(2)
C60 0.029(3) 0.043(3) 0.028(3) 0.002(2) 0.005(2) 0.001(2)
C61 0.034(3) 0.032(3) 0.026(3) -0.007(2) 0.001(2) 0.010(2)
C62 0.028(3) 0.022(2) 0.029(3) 0.002(2) -0.003(2) 0.006(2)
C63 0.026(2) 0.017(2) 0.024(2) 0.0025(19) -0.0027(19) -0.0068(19)
C64 0.033(3) 0.023(2) 0.022(2) 0.001(2) -0.002(2) -0.001(2)
C65 0.043(3) 0.023(3) 0.028(3) 0.001(2) -0.010(2) 0.005(2)
C66 0.049(3) 0.036(3) 0.028(3) 0.017(2) -0.007(2) -0.005(3)
C67 0.036(3) 0.043(3) 0.028(3) 0.012(2) 0.006(2) -0.010(3)
C68 0.025(3) 0.029(3) 0.025(2) 0.004(2) -0.003(2) -0.005(2)
F1 0.0341(16) 0.0197(14) 0.0323(15) -0.0008(12) -0.0043(12) -0.0015(12)
F2 0.0468(18) 0.0306(17) 0.0284(16) 0.0014(13) -0.0101(14) 0.0120(14)
F3 0.0337(17) 0.052(2) 0.0366(18) -0.0064(16) -0.0158(14) 0.0018(15)
F4 0.0359(17) 0.0365(18) 0.050(2) -0.0100(16) -0.0094(15) -0.0169(14)
F5 0.0410(17) 0.0196(15) 0.0421(18) 0.0035(13) -0.0079(14) -0.0079(13)
F6 0.0415(17) 0.0169(14) 0.0377(17) -0.0039(12) 0.0032(13) -0.0090(13)
F7 0.0398(18) 0.0370(18) 0.0449(19) 0.0076(15) 0.0028(15) -0.0205(15)
F8 0.0313(16) 0.062(2) 0.0308(16) 0.0035(15) 0.0100(13) -0.0059(16)
F9 0.0406(18) 0.0398(19) 0.0325(17) -0.0137(14) 0.0116(14) 0.0009(15)
F10 0.0304(15) 0.0178(13) 0.0285(14) -0.0042(12) 0.0036(12) -0.0035(12)
F11 0.0280(15) 0.0337(17) 0.0316(16) -0.0087(13) -0.0052(12) 0.0049(13)
F12 0.0418(18) 0.043(2) 0.0326(17) -0.0107(14) -0.0102(14) -0.0062(15)
F13 0.062(2) 0.042(2) 0.0316(17) -0.0200(15) 0.0023(16) 0.0028(17)
F14 0.052(2) 0.045(2) 0.0316(17) -0.0095(15) 0.0037(15) 0.0229(17)
F15 0.0265(15) 0.0410(18) 0.0307(16) -0.0071(14) -0.0030(12) 0.0059(14)
F16 0.0242(15) 0.050(2) 0.0406(18) 0.0096(15) 0.0071(13) -0.0006(14)
F17 0.053(2) 0.076(3) 0.061(2) 0.035(2) 0.0216(19) -0.009(2)
F18 0.082(3) 0.056(2) 0.050(2) 0.0350(19) 0.002(2) 0.000(2)
F19 0.057(2) 0.0397(19) 0.0367(18) 0.0084(15) -0.0079(16) 0.0176(17)
F20 0.0274(15) 0.0279(15) 0.0292(15) 0.0024(12) 0.0015(12) 0.0061(12)
F21 0.0456(19) 0.0243(16) 0.0464(19) 0.0096(14) -0.0062(15) -0.0114(14)
F22 0.0433(19) 0.044(2) 0.049(2) -0.0104(16) 0.0020(16) -0.0224(16)
F23 0.0345(17) 0.067(2) 0.0268(16) -0.0108(16) -0.0057(13) 0.0039(17)
F24 0.055(2) 0.045(2) 0.0276(16) 0.0091(15) -0.0090(15) 0.0081(17)
F25 0.0365(16) 0.0179(14) 0.0310(15) 0.0063(12) 0.0010(12) -0.0026(12)
F26 0.0280(15) 0.0385(18) 0.0308(16) -0.0007(14) 0.0008(12) 0.0098(13)
F27 0.063(2) 0.042(2) 0.0311(17) -0.0041(15) 0.0071(16) 0.0274(17)
F28 0.073(2) 0.0370(19) 0.0339(18) -0.0165(15) 0.0052(17) 0.0006(18)
F29 0.0465(19) 0.044(2) 0.0326(17) -0.0054(15) -0.0105(15) -0.0108(16)
F30 0.0241(14) 0.0372(18) 0.0356(17) -0.0048(14) -0.0021(12) 0.0045(13)
F31 0.0478(19) 0.0202(15) 0.0388(17) -0.0030(13) 0.0134(14) -0.0071(14)
F32 0.048(2) 0.048(2) 0.047(2) 0.0038(17) 0.0172(16) -0.0235(17)
F33 0.0424(19) 0.069(3) 0.0381(19) -0.0046(17) 0.0232(15) -0.0016(18)
F34 0.061(2) 0.0366(19) 0.0344(18) -0.0087(15) 0.0096(16) 0.0149(16)
F35 0.0445(18) 0.0198(15) 0.0355(17) -0.0019(13) 0.0054(14) -0.0029(13)
F36 0.0274(15) 0.0345(17) 0.0324(16) 0.0041(13) 0.0018(12) 0.0084(13)
F37 0.053(2) 0.041(2) 0.0436(19) 0.0079(16) -0.0070(16) 0.0190(17)
F38 0.075(3) 0.061(3) 0.050(2) 0.039(2) -0.0033(19) 0.002(2)
F39 0.047(2) 0.077(3) 0.044(2) 0.0340(19) 0.0140(16) -0.0059(19)
F40 0.0297(16) 0.048(2) 0.0397(18) 0.0143(15) 0.0111(14) 0.0059(15)

loop_
_atom_type_symbol
_atom_type_description
_atom_type_scat_dispersion_real
_atom_type_scat_dispersion_imag
_atom_type_scat_source
C C 0.0033 0.0016 'International Tables Vol C Tables 4.2.6.8 and 6.1.1.4'
H H 0.0000 0.0000 'International Tables Vol C Tables 4.2.6.8 and 6.1.1.4'
B B 0.0013 0.0007 'International Tables Vol C Tables 4.2.6.8 and 6.1.1.4'
N N 0.0061 0.0033 'International Tables Vol C Tables 4.2.6.8 and 6.1.1.4'
F F 0.0171 0.0103 'International Tables Vol C Tables 4.2.6.8 and 6.1.1.4'
Cu Cu 0.3201 1.2651 'International Tables Vol C Tables 4.2.6.8 and 6.1.1.4'

loop_
_geom_angle_atom_site_label_1
_geom_angle_atom_site_label_2
_geom_angle_atom_site_label_3
_geom_angle
N3 Cu1 N1 152.11(19)
N3 Cu1 N2 103.8(2)
N1 Cu1 N2 103.58(17)
N6 Cu2 N4 152.73(18)
N6 Cu2 N5 102.71(18)
N4 Cu2 N5 103.98(18)
C17 B1 C11 102.0(3)
C17 B1 C23 113.2(4)
C11 B1 C23 113.8(4)
C17 B1 C29 112.9(4)
C11 B1 C29 114.1(4)
C23 B1 C29 101.2(3)
C57 B2 C45 101.6(3)
C57 B2 C63 114.1(4)
C45 B2 C63 113.3(4)
C57 B2 C51 113.7(4)
C45 B2 C51 113.1(4)
C63 B2 C51 101.7(4)
C8 N1 C7 107.5(4)
C8 N1 C1 109.7(4)
C7 N1 C1 107.7(4)
C8 N1 Cu1 106.7(3)
C7 N1 Cu1 112.7(3)
C1 N1 Cu1 112.4(3)
C4 N2 C3 112.6(5)
C4 N2 Cu1 112.2(4)
C3 N2 Cu1 110.1(3)
C10 N3 C9 108.4(5)
C10 N3 C6 109.3(5)
C9 N3 C6 107.5(5)
C10 N3 Cu1 108.4(4)
C9 N3 Cu1 110.7(4)
C6 N3 Cu1 112.5(4)
C41 N4 C42 107.3(4)
C41 N4 C35 107.1(4)
C42 N4 C35 110.8(4)
C41 N4 Cu2 112.5(3)
C42 N4 Cu2 107.3(3)
C35 N4 Cu2 111.8(3)
C38 N5 C37 112.7(5)
C38 N5 Cu2 112.1(4)
C37 N5 Cu2 110.2(3)
C44 N6 C40 110.4(5)
C44 N6 C43 108.1(5)
C40 N6 C43 105.9(5)
C44 N6 Cu2 107.3(4)
C40 N6 Cu2 113.7(4)
C43 N6 Cu2 111.4(4)
N1 C1 C2 116.1(4)
C1 C2 C3 115.8(5)
N2 C3 C2 111.8(4)
N2 C4 C5 112.7(5)
C4 C5 C6 115.1(5)
N3 C6 C5 115.8(5)
C16 C11 C12 113.0(4)
C16 C11 B1 127.7(4)
C12 C11 B1 119.0(4)
F1 C12 C13 115.7(4)
F1 C12 C11 119.8(4)
C13 C12 C11 124.4(4)
F2 C13 C14 119.8(4)
F2 C13 C12 120.4(5)
C14 C13 C12 119.7(5)
F3 C14 C15 120.8(5)
F3 C14 C13 120.8(5)
C15 C14 C13 118.4(4)
F4 C15 C14 120.2(4)
F4 C15 C16 119.6(5)
C14 C15 C16 120.1(5)
F5 C16 C15 114.8(4)
F5 C16 C11 121.0(4)
C15 C16 C11 124.2(5)
C18 C17 C22 113.0(4)
C18 C17 B1 127.4(4)
C22 C17 B1 119.4(4)
F6 C18 C17 121.1(4)
F6 C18 C19 114.0(4)
C17 C18 C19 124.9(5)
F7 C19 C20 119.9(4)
F7 C19 C18 120.9(5)
C20 C19 C18 119.2(4)
F8 C20 C21 120.2(5)
F8 C20 C19 120.6(4)
C21 C20 C19 119.2(4)
F9 C21 C20 120.0(4)
F9 C21 C22 120.7(4)
C20 C21 C22 119.3(5)
F10 C22 C21 116.4(4)
F10 C22 C17 119.2(4)
C21 C22 C17 124.3(4)
C28 C23 C24 113.3(4)
C28 C23 B1 127.8(4)
C24 C23 B1 118.7(4)
F11 C24 C25 115.6(4)
F11 C24 C23 119.3(4)
C25 C24 C23 125.1(5)
F12 C25 C24 121.2(5)
F12 C25 C26 120.0(5)
C24 C25 C26 118.8(5)
F13 C26 C27 121.1(5)
F13 C26 C25 119.9(5)
C27 C26 C25 119.0(5)
F14 C27 C26 119.5(5)
F14 C27 C28 120.6(5)
C26 C27 C28 119.9(5)
F15 C28 C27 114.7(4)
F15 C28 C23 121.5(4)
C27 C28 C23 123.8(5)
C34 C29 C30 112.7(4)
C34 C29 B1 127.7(4)
C30 C29 B1 119.2(4)
F16 C30 C31 115.8(5)
F16 C30 C29 119.3(4)
C31 C30 C29 124.9(5)
F17 C31 C32 120.2(5)
F17 C31 C30 120.4(5)
C32 C31 C30 119.4(5)
F18 C32 C31 120.6(5)
F18 C32 C33 119.8(6)
C31 C32 C33 119.6(5)
F19 C33 C32 121.0(5)
F19 C33 C34 120.0(5)
C32 C33 C34 119.0(5)
F20 C34 C29 121.3(4)
F20 C34 C33 114.3(4)
C29 C34 C33 124.4(5)
C36 C35 N4 116.1(4)
C35 C36 C37 115.5(5)
N5 C37 C36 112.8(5)
N5 C38 C39 112.8(5)
C40 C39 C38 116.5(5)
N6 C40 C39 116.4(5)
C46 C45 C50 112.2(4)
C46 C45 B2 126.4(4)
C50 C45 B2 120.8(4)
F21 C46 C47 113.8(4)
F21 C46 C45 121.0(5)
C47 C46 C45 125.2(5)
F22 C47 C48 119.8(5)
F22 C47 C46 120.8(5)
C48 C47 C46 119.4(5)
F23 C48 C49 120.7(5)
F23 C48 C47 120.8(5)
C49 C48 C47 118.4(5)
F24 C49 C48 119.0(5)
F24 C49 C50 121.1(5)
C48 C49 C50 119.9(5)
F25 C50 C49 116.4(4)
F25 C50 C45 118.7(4)
C49 C50 C45 124.9(5)
C52 C51 C56 114.0(4)
C52 C51 B2 128.0(4)
C56 C51 B2 117.6(4)
F26 C52 C51 121.9(4)
F26 C52 C53 114.9(4)
C51 C52 C53 123.2(5)
F27 C53 C54 119.8(5)
F27 C53 C52 120.3(5)
C54 C53 C52 119.9(5)
F28 C54 C55 120.3(5)
F28 C54 C53 120.4(5)
C55 C54 C53 119.3(5)
F29 C55 C54 120.6(5)
F29 C55 C56 120.1(5)
C54 C55 C56 119.3(5)
F30 C56 C55 115.3(4)
F30 C56 C51 120.5(4)
C55 C56 C51 124.2(5)
C62 C57 C58 112.7(4)
C62 C57 B2 119.9(4)
C58 C57 B2 127.2(4)
F31 C58 C59 115.3(4)
F31 C58 C57 121.1(4)
C59 C58 C57 123.6(5)
F32 C59 C60 120.8(5)
F32 C59 C58 119.0(5)
C60 C59 C58 120.2(5)
F33 C60 C59 120.5(5)
F33 C60 C61 120.6(5)
C59 C60 C61 118.9(5)
F34 C61 C60 120.2(5)
F34 C61 C62 120.8(5)
C60 C61 C62 119.0(5)
F35 C62 C61 115.5(4)
F35 C62 C57 119.0(4)
C61 C62 C57 125.5(5)
C68 C63 C64 113.1(4)
C68 C63 B2 119.3(4)
C64 C63 B2 127.5(4)
F36 C64 C65 115.5(4)
F36 C64 C63 121.3(4)
C65 C64 C63 123.2(5)
F37 C65 C66 120.5(5)
F37 C65 C64 119.4(5)
C66 C65 C64 120.1(5)
C65 C66 F38 120.6(5)
C65 C66 C67 119.6(5)
F38 C66 C67 119.9(5)
F39 C67 C66 120.3(5)
F39 C67 C68 121.1(5)
C66 C67 C68 118.6(5)
F40 C68 C67 115.4(4)
F40 C68 C63 119.3(4)
C67 C68 C63 125.3(5)

loop_
_geom_bond_atom_site_label_1
_geom_bond_atom_site_label_2
_geom_bond_distance
Cu1 N3 1.960(4)
Cu1 N1 1.976(4)
Cu1 N2 2.110(5)
Cu2 N6 1.966(4)
Cu2 N4 1.971(4)
Cu2 N5 2.108(5)
B1 C17 1.654(7)
B1 C11 1.655(7)
B1 C23 1.664(7)
B1 C29 1.664(7)
B2 C57 1.651(6)
B2 C45 1.648(7)
B2 C63 1.655(7)
B2 C51 1.669(7)
N1 C8 1.479(6)
N1 C7 1.482(6)
N1 C1 1.497(6)
N2 C4 1.473(7)
N2 C3 1.483(7)
N3 C10 1.484(7)
N3 C9 1.491(8)
N3 C6 1.497(7)
N4 C41 1.466(7)
N4 C42 1.482(7)
N4 C35 1.505(7)
N5 C38 1.469(8)
N5 C37 1.476(7)
N6 C44 1.469(8)
N6 C40 1.487(8)
N6 C43 1.486(7)
C1 C2 1.510(7)
C2 C3 1.533(8)
C4 C5 1.514(8)
C5 C6 1.528(9)
C11 C16 1.387(7)
C11 C12 1.390(6)
C12 F1 1.350(5)
C12 C13 1.377(7)
C13 F2 1.353(6)
C13 C14 1.378(7)
C14 F3 1.348(5)
C14 C15 1.367(7)
C15 F4 1.352(5)
C15 C16 1.380(7)
C16 F5 1.358(6)
C17 C18 1.376(6)
C17 C22 1.396(6)
C18 F6 1.359(5)
C18 C19 1.381(7)
C19 F7 1.343(5)
C19 C20 1.374(7)
C20 F8 1.343(5)
C20 C21 1.370(7)
C21 F9 1.345(6)
C21 C22 1.380(6)
C22 F10 1.356(5)
C23 C28 1.383(7)
C23 C24 1.394(6)
C24 F11 1.355(5)
C24 C25 1.370(7)
C25 F12 1.345(6)
C25 C26 1.387(7)
C26 F13 1.347(6)
C26 C27 1.370(7)
C27 F14 1.336(6)
C27 C28 1.389(7)
C28 F15 1.346(5)
C29 C34 1.386(7)
C29 C30 1.391(7)
C30 F16 1.356(6)
C30 C31 1.379(8)
C31 F17 1.347(6)
C31 C32 1.367(8)
C32 F18 1.348(6)
C32 C33 1.366(8)
C33 F19 1.345(6)
C33 C34 1.398(7)
C34 F20 1.353(5)
C35 C36 1.498(8)
C36 C37 1.519(8)
C38 C39 1.516(8)
C39 C40 1.511(9)
C45 C46 1.384(7)
C45 C50 1.392(7)
C46 F21 1.361(6)
C46 C47 1.381(7)
C47 F22 1.348(6)
C47 C48 1.371(8)
C48 F23 1.345(5)
C48 C49 1.373(8)
C49 F24 1.349(6)
C49 C50 1.372(7)
C50 F25 1.361(5)
C51 C52 1.382(7)
C51 C56 1.385(7)
C52 F26 1.340(6)
C52 C53 1.397(7)
C53 F27 1.340(6)
C53 C54 1.372(7)
C54 F28 1.345(6)
C54 C55 1.361(8)
C55 F29 1.356(6)
C55 C56 1.395(7)
C56 F30 1.348(5)
C57 C62 1.381(7)
C57 C58 1.394(7)
C58 F31 1.352(6)
C58 C59 1.386(7)
C59 F32 1.353(6)
C59 C60 1.363(8)
C60 F33 1.347(6)
C60 C61 1.371(8)
C61 F34 1.347(6)
C61 C62 1.376(7)
C62 F35 1.364(6)
C63 C68 1.380(7)
C63 C64 1.398(7)
C64 F36 1.342(6)
C64 C65 1.392(7)
C65 F37 1.348(6)
C65 C66 1.353(8)
C66 F38 1.357(6)
C66 C67 1.378(8)
C67 F39 1.347(6)
C67 C68 1.379(7)
C68 F40 1.360(6)
